data_4516124
loop_
_publ_author_name
'Cai, Panyuan'
'Zhang, Enshen'
'Wu, Yinsong'
'Fang, Taibei'
'Li, Qianqian'
'Yang, Chen'
'Wang, Jian'
'Shang, Yongjia'

_publ_section_title
;
 Ru(II)/Ir(III)-Catalyzed C-H Bond Activation/Annulation of Cyclic Amides
 with 1,3-Diketone-2-diazo Compounds: Facile Access to
 8<i>H</i>-Isoquinolino[1,2-<i>b</i>]quinazolin-8-ones and
 Phthalazino[2,3-<i>a</i>]cinnoline-8,13-diones.
;
_journal_issue 11
_journal_name_full 'ACS omega'
_journal_page_first 14575
_journal_page_last 14584
_journal_paper_doi 10.1021/acsomega.8b01930
_journal_volume 3
_journal_year 2018
_chemical_formula_sum 'C21 H16 N2 O2'
_chemical_formula_weight 328.36
_space_group_crystal_system orthorhombic
_space_group_IT_number 61
_space_group_name_Hall '-P 2ac 2ab'
_space_group_name_H-M_alt 'P b c a'
_atom_sites_solution_hydrogens geom
_audit_creation_method SHELXL-2016/6
_cell_angle_alpha 90
_cell_angle_beta 90
_cell_angle_gamma 90
_cell_formula_units_Z 8
_cell_length_a 16.3607(5)
_cell_length_b 8.4540(3)
_cell_length_c 22.5078(7)
_cell_measurement_reflns_used 7957
_cell_measurement_temperature 273(2)
_cell_measurement_theta_max 27.54
_cell_measurement_theta_min 2.86
_cell_volume 3113.13(18)
_computing_structure_refinement 'SHELXL-2016/6 (Sheldrick, 2016)'
_diffrn_ambient_temperature 273(2)
_diffrn_measured_fraction_theta_full 0.999
_diffrn_measured_fraction_theta_max 0.998
_diffrn_measurement_device_type 'Bruker APEX-II CCD'
_diffrn_measurement_method '\f and \w scans'
_diffrn_radiation_type MoK\a
_diffrn_radiation_wavelength 0.71073
_diffrn_reflns_av_R_equivalents 0.2152
_diffrn_reflns_av_unetI/netI 0.0543
_diffrn_reflns_Laue_measured_fraction_full 0.999
_diffrn_reflns_Laue_measured_fraction_max 0.998
_diffrn_reflns_limit_h_max 21
_diffrn_reflns_limit_h_min -21
_diffrn_reflns_limit_k_max 11
_diffrn_reflns_limit_k_min -11
_diffrn_reflns_limit_l_max 29
_diffrn_reflns_limit_l_min -29
_diffrn_reflns_number 102175
_diffrn_reflns_point_group_measured_fraction_full 0.999
_diffrn_reflns_point_group_measured_fraction_max 0.998
_diffrn_reflns_theta_full 25.242
_diffrn_reflns_theta_max 27.592
_diffrn_reflns_theta_min 2.859
_exptl_absorpt_coefficient_mu 0.091
_exptl_crystal_colour colorless
_exptl_crystal_density_diffrn 1.401
_exptl_crystal_description block
_exptl_crystal_F_000 1376
_exptl_crystal_size_max 0.230
_exptl_crystal_size_mid 0.210
_exptl_crystal_size_min 0.200
_refine_diff_density_max 0.368
_refine_diff_density_min -0.262
_refine_diff_density_rms 0.065
_refine_ls_extinction_method none
_refine_ls_goodness_of_fit_ref 1.021
_refine_ls_hydrogen_treatment constr
_refine_ls_matrix_type full
_refine_ls_number_parameters 227
_refine_ls_number_reflns 3591
_refine_ls_number_restraints 0
_refine_ls_restrained_S_all 1.021
_refine_ls_R_factor_all 0.1413
_refine_ls_R_factor_gt 0.0628
_refine_ls_shift/su_max 0.000
_refine_ls_shift/su_mean 0.000
_refine_ls_structure_factor_coef Fsqd
_refine_ls_weighting_details 'w=1/[\s^2^(Fo^2^)+(0.1006P)^2^] where P=(Fo^2^+2Fc^2^)/3'
_refine_ls_weighting_scheme calc
_refine_ls_wR_factor_gt 0.1456
_refine_ls_wR_factor_ref 0.1920
_reflns_Friedel_coverage 0.000
_reflns_number_gt 1834
_reflns_number_total 3591
_reflns_threshold_expression 'I > 2\s(I)'
_cod_data_source_file ao8b01930_si_001.cif
_cod_data_source_block mo_20170612a_0ma
_cod_database_code 4516124
_shelx_shelxl_version_number 2016/6
_shelx_space_group_comment
;
The symmetry employed for this shelxl refinement is uniquely defined
by the following loop, which should always be used as a source of
symmetry information in preference to the above space-group names.
They are only intended as comments.
;
_shelx_estimated_absorpt_t_min 0.979
_shelx_estimated_absorpt_t_max 0.982

loop_
_space_group_symop_operation_xyz
'x, y, z'
'-x+1/2, -y, z+1/2'
'-x, y+1/2, -z+1/2'
'x+1/2, -y+1/2, -z'
'-x, -y, -z'
'x-1/2, y, -z-1/2'
'x, -y-1/2, z-1/2'
'-x-1/2, y-1/2, z'

loop_
_atom_site_label
_atom_site_type_symbol
_atom_site_fract_x
_atom_site_fract_y
_atom_site_fract_z
_atom_site_U_iso_or_equiv
_atom_site_adp_type
_atom_site_occupancy
_atom_site_site_symmetry_order
_atom_site_calc_flag
_atom_site_refinement_flags_posn
_atom_site_refinement_flags_adp
C1 C 0.67889(15) 0.5165(3) 0.41377(11) 0.0407(6) Uani 1 1 d . .
C2 C 0.72728(16) 0.4616(4) 0.36703(11) 0.0503(7) Uani 1 1 d . .
H2 H 0.768947 0.389268 0.374280 0.060 Uiso 1 1 calc R U
C3 C 0.71311(19) 0.5149(4) 0.31013(12) 0.0572(8) Uani 1 1 d . .
H3 H 0.744423 0.476711 0.278767 0.069 Uiso 1 1 calc R U
C4 C 0.65189(18) 0.6259(3) 0.29952(11) 0.0536(8) Uani 1 1 d . .
H4 H 0.643323 0.663482 0.261193 0.064 Uiso 1 1 calc R U
C5 C 0.60420(17) 0.6800(3) 0.34534(11) 0.0479(7) Uani 1 1 d . .
H5 H 0.563348 0.753845 0.337836 0.057 Uiso 1 1 calc R U
C6 C 0.61654(15) 0.6251(3) 0.40318(10) 0.0397(6) Uani 1 1 d . .
C7 C 0.57940(14) 0.6318(3) 0.50198(11) 0.0360(6) Uani 1 1 d . .
C8 C 0.53133(14) 0.7001(3) 0.55029(10) 0.0371(6) Uani 1 1 d . .
C9 C 0.47744(16) 0.8222(3) 0.53698(11) 0.0455(7) Uani 1 1 d . .
H9 H 0.472148 0.857099 0.497981 0.055 Uiso 1 1 calc R U
C10 C 0.43165(18) 0.8921(3) 0.58150(13) 0.0534(7) Uani 1 1 d . .
H10 H 0.395527 0.973694 0.572623 0.064 Uiso 1 1 calc R U
C11 C 0.44012(18) 0.8396(4) 0.63918(12) 0.0558(8) Uani 1 1 d . .
H11 H 0.409426 0.886473 0.669167 0.067 Uiso 1 1 calc R U
C12 C 0.49302(17) 0.7194(3) 0.65305(11) 0.0488(7) Uani 1 1 d . .
H12 H 0.497511 0.685728 0.692256 0.059 Uiso 1 1 calc R U
C13 C 0.54072(15) 0.6460(3) 0.60875(11) 0.0399(6) Uani 1 1 d . .
C14 C 0.59251(16) 0.5092(3) 0.61893(10) 0.0395(6) Uani 1 1 d . .
C15 C 0.63281(15) 0.4377(3) 0.57356(10) 0.0387(6) Uani 1 1 d . .
C16 C 0.66923(16) 0.2744(3) 0.57965(11) 0.0441(6) Uani 1 1 d . .
H16A H 0.726638 0.283046 0.589929 0.053 Uiso 1 1 calc R U
H16B H 0.665155 0.219032 0.542029 0.053 Uiso 1 1 calc R U
C17 C 0.62464(17) 0.1816(3) 0.62740(12) 0.0477(7) Uani 1 1 d . .
H17 H 0.566939 0.173499 0.616124 0.057 Uiso 1 1 calc R U
C18 C 0.6302(2) 0.2730(4) 0.68479(12) 0.0572(8) Uani 1 1 d . .
H18A H 0.595599 0.222297 0.714152 0.069 Uiso 1 1 calc R U
H18B H 0.686021 0.268245 0.699199 0.069 Uiso 1 1 calc R U
C19 C 0.60531(17) 0.4438(4) 0.67932(11) 0.0480(7) Uani 1 1 d . .
C20 C 0.6592(2) 0.0157(3) 0.63266(14) 0.0635(8) Uani 1 1 d . .
H20A H 0.715371 0.021319 0.644921 0.095 Uiso 1 1 calc R U
H20B H 0.655835 -0.036442 0.594845 0.095 Uiso 1 1 calc R U
H20C H 0.628431 -0.042866 0.661542 0.095 Uiso 1 1 calc R U
C21 C 0.69547(16) 0.4643(3) 0.47388(11) 0.0432(6) Uani 1 1 d . .
N1 N 0.63444(12) 0.5095(2) 0.51642(8) 0.0388(5) Uani 1 1 d . .
N2 N 0.56951(12) 0.6864(2) 0.44856(9) 0.0407(5) Uani 1 1 d . .
O1 O 0.75613(12) 0.3924(3) 0.48919(8) 0.0622(6) Uani 1 1 d . .
O2 O 0.59952(16) 0.5251(3) 0.72370(8) 0.0739(7) Uani 1 1 d . .

loop_
_atom_site_aniso_label
_atom_site_aniso_U_11
_atom_site_aniso_U_22
_atom_site_aniso_U_33
_atom_site_aniso_U_23
_atom_site_aniso_U_13
_atom_site_aniso_U_12
C1 0.0383(14) 0.0481(15) 0.0357(13) -0.0044(11) 0.0038(10) -0.0020(12)
C2 0.0438(16) 0.0629(18) 0.0443(15) -0.0023(13) 0.0070(12) 0.0051(14)
C3 0.0564(19) 0.072(2) 0.0432(16) -0.0112(14) 0.0123(13) -0.0023(16)
C4 0.0583(19) 0.066(2) 0.0365(14) 0.0008(13) 0.0022(13) -0.0060(16)
C5 0.0485(17) 0.0545(17) 0.0406(15) 0.0006(12) -0.0009(12) -0.0001(14)
C6 0.0381(14) 0.0460(15) 0.0349(13) -0.0036(11) 0.0021(10) -0.0078(12)
C7 0.0320(13) 0.0396(14) 0.0364(13) -0.0008(11) -0.0006(10) -0.0022(11)
C8 0.0374(14) 0.0380(13) 0.0359(13) -0.0051(11) 0.0019(10) -0.0035(11)
C9 0.0500(16) 0.0477(16) 0.0388(14) -0.0007(12) 0.0031(11) 0.0031(13)
C10 0.0520(17) 0.0492(17) 0.0590(18) -0.0034(13) 0.0054(13) 0.0089(14)
C11 0.0631(19) 0.0570(18) 0.0472(17) -0.0080(14) 0.0137(14) 0.0081(16)
C12 0.0546(18) 0.0528(16) 0.0389(14) -0.0054(12) 0.0071(12) 0.0006(15)
C13 0.0378(14) 0.0435(14) 0.0383(14) -0.0042(11) 0.0014(11) -0.0042(12)
C14 0.0396(14) 0.0422(14) 0.0367(14) -0.0017(11) 0.0006(11) -0.0040(12)
C15 0.0352(13) 0.0455(14) 0.0355(13) 0.0018(11) -0.0020(10) -0.0025(12)
C16 0.0421(15) 0.0476(16) 0.0424(14) -0.0007(11) -0.0006(11) 0.0015(12)
C17 0.0449(16) 0.0482(15) 0.0499(15) 0.0033(13) 0.0006(12) 0.0013(14)
C18 0.066(2) 0.063(2) 0.0424(15) 0.0092(14) 0.0015(13) 0.0080(16)
C19 0.0518(17) 0.0558(17) 0.0365(14) 0.0000(13) -0.0008(12) 0.0000(14)
C20 0.068(2) 0.0505(18) 0.072(2) 0.0083(15) 0.0014(17) 0.0061(16)
C21 0.0366(14) 0.0517(16) 0.0413(14) -0.0015(12) 0.0063(11) 0.0021(13)
N1 0.0362(11) 0.0451(12) 0.0352(11) -0.0011(9) 0.0014(9) 0.0001(10)
N2 0.0399(12) 0.0444(13) 0.0377(11) -0.0002(9) 0.0028(9) 0.0000(10)
O1 0.0443(12) 0.0894(16) 0.0528(11) 0.0102(11) 0.0079(9) 0.0217(11)
O2 0.1078(19) 0.0751(15) 0.0388(11) -0.0106(11) -0.0096(11) 0.0182(14)

loop_
_atom_type_symbol
_atom_type_description
_atom_type_scat_dispersion_real
_atom_type_scat_dispersion_imag
_atom_type_scat_source
C C 0.0033 0.0016 'International Tables Vol C Tables 4.2.6.8 and 6.1.1.4'
H H 0.0000 0.0000 'International Tables Vol C Tables 4.2.6.8 and 6.1.1.4'
N N 0.0061 0.0033 'International Tables Vol C Tables 4.2.6.8 and 6.1.1.4'
O O 0.0106 0.0060 'International Tables Vol C Tables 4.2.6.8 and 6.1.1.4'

loop_
_geom_angle_atom_site_label_1
_geom_angle_atom_site_label_2
_geom_angle_atom_site_label_3
_geom_angle
C6 C1 C2 120.4(2)
C6 C1 C21 119.8(2)
C2 C1 C21 119.8(2)
C3 C2 C1 119.8(3)
C3 C2 H2 120.1
C1 C2 H2 120.1
C2 C3 C4 120.1(3)
C2 C3 H3 120.0
C4 C3 H3 120.0
C5 C4 C3 120.3(3)
C5 C4 H4 119.8
C3 C4 H4 119.8
C4 C5 C6 120.5(3)
C4 C5 H5 119.7
C6 C5 H5 119.7
N2 C6 C1 122.0(2)
N2 C6 C5 119.0(2)
C1 C6 C5 119.0(2)
N2 C7 N1 123.7(2)
N2 C7 C8 118.8(2)
N1 C7 C8 117.5(2)
C9 C8 C13 120.9(2)
C9 C8 C7 118.3(2)
C13 C8 C7 120.7(2)
C10 C9 C8 120.3(2)
C10 C9 H9 119.9
C8 C9 H9 119.9
C11 C10 C9 119.3(3)
C11 C10 H10 120.3
C9 C10 H10 120.3
C12 C11 C10 121.1(3)
C12 C11 H11 119.4
C10 C11 H11 119.4
C11 C12 C13 121.0(3)
C11 C12 H12 119.5
C13 C12 H12 119.5
C8 C13 C12 117.4(2)
C8 C13 C14 118.2(2)
C12 C13 C14 124.2(2)
C15 C14 C13 121.3(2)
C15 C14 C19 117.1(2)
C13 C14 C19 121.6(2)
C14 C15 N1 120.0(2)
C14 C15 C16 122.0(2)
N1 C15 C16 117.7(2)
C15 C16 C17 110.3(2)
C15 C16 H16A 109.6
C17 C16 H16A 109.6
C15 C16 H16B 109.6
C17 C16 H16B 109.6
H16A C16 H16B 108.1
C18 C17 C20 112.6(2)
C18 C17 C16 108.2(2)
C20 C17 C16 110.7(2)
C18 C17 H17 108.4
C20 C17 H17 108.4
C16 C17 H17 108.4
C19 C18 C17 113.9(2)
C19 C18 H18A 108.8
C17 C18 H18A 108.8
C19 C18 H18B 108.8
C17 C18 H18B 108.8
H18A C18 H18B 107.7
O2 C19 C14 122.1(3)
O2 C19 C18 119.7(2)
C14 C19 C18 118.1(2)
C17 C20 H20A 109.5
C17 C20 H20B 109.5
H20A C20 H20B 109.5
C17 C20 H20C 109.5
H20A C20 H20C 109.5
H20B C20 H20C 109.5
O1 C21 N1 120.9(2)
O1 C21 C1 124.8(2)
N1 C21 C1 114.3(2)
C7 N1 C15 120.6(2)
C7 N1 C21 119.1(2)
C15 N1 C21 120.2(2)
C7 N2 C6 118.8(2)

loop_
_geom_bond_atom_site_label_1
_geom_bond_atom_site_label_2
_geom_bond_distance
C1 C6 1.393(4)
C1 C2 1.396(3)
C1 C21 1.449(3)
C2 C3 1.377(4)
C2 H2 0.9300
C3 C4 1.393(4)
C3 H3 0.9300
C4 C5 1.372(4)
C4 H4 0.9300
C5 C6 1.397(3)
C5 H5 0.9300
C6 N2 1.380(3)
C7 N2 1.298(3)
C7 N1 1.409(3)
C7 C8 1.461(3)
C8 C9 1.390(4)
C8 C13 1.401(3)
C9 C10 1.384(4)
C9 H9 0.9300
C10 C11 1.379(4)
C10 H10 0.9300
C11 C12 1.371(4)
C11 H11 0.9300
C12 C13 1.410(3)
C12 H12 0.9300
C13 C14 1.452(3)
C14 C15 1.357(3)
C14 C19 1.482(3)
C15 N1 1.422(3)
C15 C16 1.510(4)
C16 C17 1.518(4)
C16 H16A 0.9700
C16 H16B 0.9700
C17 C18 1.508(4)
C17 C20 1.517(4)
C17 H17 0.9800
C18 C19 1.505(4)
C18 H18A 0.9700
C18 H18B 0.9700
C19 O2 1.216(3)
C20 H20A 0.9600
C20 H20B 0.9600
C20 H20C 0.9600
C21 O1 1.214(3)
C21 N1 1.435(3)
